data_4306356
loop_
_publ_author_name
'Bao-Hua Xu'
'Xu-Qing Peng'
'Zhi-Wei Xu'
'Yi-Zhi Li'
'Hong Yan'

_publ_contact_author_address
;
    State Key Laboratory of Coordination Chemistry, Nanjing University, 
    Nanjing 210093, 
    China
;
_publ_contact_author_email hyan1965@nju.edu.cn
_publ_contact_author_fax '(+86)-25- 83314502'
_publ_contact_author_name 'H. Yan'
_publ_contact_author_phone '(+86)-25- 83314502'
_publ_section_title
;
Cobalt(III)-Mediated Disulfuration and Hydrosulfuration of Alkynes
;
_journal_name_full 'Inorganic Chemistry'
_journal_page_first 7928
_journal_page_last 7933
_journal_paper_doi 10.1021/ic801199e
_journal_volume 47
_journal_year 2008
_chemical_formula_moiety 'C10 H20 B10 O4 S2'
_chemical_formula_sum 'C10 H20 B10 O4 S2'
_chemical_formula_weight 376.50
_chemical_melting_point 105
_chemical_name_systematic
; 
 ? 
;
_space_group_IT_number 15
_symmetry_cell_setting monoclinic
_symmetry_space_group_name_Hall '-C 2yc'
_symmetry_space_group_name_H-M 'C 1 2/c 1'
_atom_sites_solution_hydrogens geom
_atom_sites_solution_primary direct
_atom_sites_solution_secondary difmap
_audit_creation_method SHELXL-97
_cell_angle_alpha 90.00
_cell_angle_beta 106.9170(10)
_cell_angle_gamma 90.00
_cell_formula_units_Z 8
_cell_length_a 22.857(2)
_cell_length_b 13.6124(13)
_cell_length_c 13.2963(12)
_cell_measurement_reflns_used 3295
_cell_measurement_temperature 153(2)
_cell_measurement_theta_max 51.101
_cell_measurement_theta_min 5.112
_cell_volume 3958.0(6)
_computing_cell_refinement 'Bruker SMART'
_computing_data_collection 'Bruker SMART'
_computing_data_reduction 'Bruker SAINT'
_computing_molecular_graphics 'Bruker SHELXTL'
_computing_publication_material 'Bruker SHELXTL'
_computing_structure_refinement 'SHELXL-97 (Sheldrick, 1997)'
_computing_structure_solution 'SHELXS-97 (Sheldrick, 1990)'
_diffrn_ambient_temperature 153(2)
_diffrn_measured_fraction_theta_full 0.997
_diffrn_measured_fraction_theta_max 0.997
_diffrn_measurement_device_type 'CCD area detector'
_diffrn_measurement_method 'phi and omega scans'
_diffrn_radiation_monochromator graphite
_diffrn_radiation_source 'fine-focus sealed tube'
_diffrn_radiation_type MoK\a
_diffrn_radiation_wavelength 0.71073
_diffrn_reflns_av_R_equivalents 0.0515
_diffrn_reflns_av_sigmaI/netI 0.0440
_diffrn_reflns_limit_h_max 28
_diffrn_reflns_limit_h_min -28
_diffrn_reflns_limit_k_max 16
_diffrn_reflns_limit_k_min -15
_diffrn_reflns_limit_l_max 16
_diffrn_reflns_limit_l_min -14
_diffrn_reflns_number 10609
_diffrn_reflns_theta_full 26.00
_diffrn_reflns_theta_max 26.00
_diffrn_reflns_theta_min 1.76
_exptl_absorpt_coefficient_mu 0.280
_exptl_absorpt_correction_T_max 0.9312
_exptl_absorpt_correction_T_min 0.9163
_exptl_absorpt_correction_type multi-scan
_exptl_absorpt_process_details '(SADABS; Bruker, 2000)'
_exptl_crystal_colour white
_exptl_crystal_density_diffrn 1.264
_exptl_crystal_density_method 'not measured'
_exptl_crystal_description rubby
_exptl_crystal_F_000 1552
_exptl_crystal_size_max 0.30
_exptl_crystal_size_mid 0.26
_exptl_crystal_size_min 0.24
_refine_diff_density_max 0.357
_refine_diff_density_min -0.206
_refine_diff_density_rms 0.041
_refine_ls_extinction_method none
_refine_ls_goodness_of_fit_ref 1.094
_refine_ls_hydrogen_treatment constr
_refine_ls_matrix_type full
_refine_ls_number_parameters 237
_refine_ls_number_reflns 3887
_refine_ls_number_restraints 0
_refine_ls_restrained_S_all 1.094
_refine_ls_R_factor_all 0.0628
_refine_ls_R_factor_gt 0.0441
_refine_ls_shift/su_max 0.000
_refine_ls_shift/su_mean 0.000
_refine_ls_structure_factor_coef Fsqd
_refine_ls_weighting_details 'calc w=1/[\s^2^(Fo^2^)+(0.0670P)^2^+0.0838P] where P=(Fo^2^+2Fc^2^)/3'
_refine_ls_weighting_scheme calc
_refine_ls_wR_factor_gt 0.1253
_refine_ls_wR_factor_ref 0.1351
_reflns_number_gt 2752
_reflns_number_total 3887
_reflns_threshold_expression >2sigma(I)
_cod_data_source_file ic801199e_si_002_6.cif
_cod_data_source_block 7
_cod_depositor_comments
;
The following automatic conversions were performed:
'_symmetry_cell_setting' value 'Monoclinic' changed to 'monoclinic'
according to '/home/saulius/struct/CIF-dictionaries/cif_core.dic'
dictionary named 'cif_core.dic' version 2.4.1 from 2010-06-29.

Automatic conversion script
Id: cif_fix_enum 1527 2010-12-29 10:47:43Z saulius 
;
_cod_original_cell_volume 3957.9(6)
_cod_original_sg_symbol_H-M 'C 1 2/c 1 '
_cod_database_code 4306356

loop_
_symmetry_equiv_pos_as_xyz
'x, y, z'
'-x, y, -z+1/2'
'x+1/2, y+1/2, z'
'-x+1/2, y+1/2, -z+1/2'
'-x, -y, -z'
'x, -y, z-1/2'
'-x+1/2, -y+1/2, -z'
'x+1/2, -y+1/2, z-1/2'

loop_
_atom_site_label
_atom_site_type_symbol
_atom_site_fract_x
_atom_site_fract_y
_atom_site_fract_z
_atom_site_U_iso_or_equiv
_atom_site_adp_type
_atom_site_occupancy
_atom_site_symmetry_multiplicity
_atom_site_calc_flag
_atom_site_refinement_flags
_atom_site_disorder_assembly
_atom_site_disorder_group
B3 B 0.30327(10) -0.00317(16) 0.68516(18) 0.0465(6) Uani 1 1 d . . .
H100 H 0.3231 -0.0564 0.6606 0.056 Uiso 1 1 d R . .
B4 B 0.24706(11) 0.07257(17) 0.5977(2) 0.0512(6) Uani 1 1 d . . .
H109 H 0.2329 0.0634 0.5229 0.061 Uiso 1 1 d R . .
B5 B 0.25793(11) 0.19282(17) 0.6519(2) 0.0500(6) Uani 1 1 d . . .
H106 H 0.2500 0.2488 0.6060 0.060 Uiso 1 1 d R . .
B6 B 0.31862(10) 0.18800(16) 0.77058(18) 0.0475(6) Uani 1 1 d . . .
H107 H 0.3472 0.2410 0.7927 0.057 Uiso 1 1 d R . .
B7 B 0.29495(12) 0.11232(18) 0.8606(2) 0.0547(6) Uani 1 1 d . . .
H108 H 0.3088 0.1256 0.9346 0.066 Uiso 1 1 d R . .
B8 B 0.28568(11) -0.00844(17) 0.80607(19) 0.0519(6) Uani 1 1 d . . .
H102 H 0.2949 -0.0665 0.8487 0.062 Uiso 1 1 d R . .
B9 B 0.22698(11) -0.00532(17) 0.6878(2) 0.0536(6) Uani 1 1 d . . .
H101 H 0.2009 -0.0610 0.6636 0.064 Uiso 1 1 d R . .
B10 B 0.19822(11) 0.11754(18) 0.6676(2) 0.0553(6) Uani 1 1 d . . .
H104 H 0.1563 0.1317 0.6309 0.066 Uiso 1 1 d R . .
B11 B 0.24214(11) 0.18999(17) 0.7734(2) 0.0547(6) Uani 1 1 d . . .
H105 H 0.2245 0.2455 0.7983 0.066 Uiso 1 1 d R . .
B12 B 0.22110(11) 0.06728(18) 0.7953(2) 0.0563(6) Uani 1 1 d . . .
H103 H 0.1919 0.0519 0.8322 0.068 Uiso 1 1 d R . .
C1 C 0.31705(8) 0.11661(13) 0.66185(15) 0.0421(5) Uani 1 1 d . . .
C2 C 0.34052(9) 0.06814(13) 0.79152(15) 0.0444(5) Uani 1 1 d . . .
C3 C 0.39530(10) 0.24964(16) 0.61070(16) 0.0542(5) Uani 1 1 d . . .
H7 H 0.3672 0.2969 0.6171 0.065 Uiso 1 1 calc R . .
C4 C 0.45062(10) 0.27664(17) 0.61353(17) 0.0578(6) Uani 1 1 d . . .
H4 H 0.4798 0.2289 0.6138 0.069 Uiso 1 1 calc R . .
C5 C 0.46775(11) 0.38047(18) 0.61624(17) 0.0587(6) Uani 1 1 d . . .
C6 C 0.55133(13) 0.4892(2) 0.6411(2) 0.0967(10) Uani 1 1 d . . .
H6A H 0.5181 0.5353 0.6244 0.145 Uiso 1 1 calc R . .
H6B H 0.5753 0.4976 0.5932 0.145 Uiso 1 1 calc R . .
H6C H 0.5766 0.5002 0.7117 0.145 Uiso 1 1 calc R . .
C7 C 0.43709(10) -0.06424(15) 0.85125(16) 0.0549(5) Uani 1 1 d . . .
H7A H 0.4055 -0.1099 0.8330 0.066 Uiso 1 1 calc R . .
C8 C 0.49412(10) -0.09456(16) 0.87601(17) 0.0576(6) Uani 1 1 d . . .
H8 H 0.5251 -0.0477 0.8898 0.069 Uiso 1 1 calc R . .
C9 C 0.51113(11) -0.19807(18) 0.88283(18) 0.0606(6) Uani 1 1 d . . .
C10 C 0.59414(14) -0.3074(2) 0.9090(3) 0.1050(11) Uani 1 1 d . . .
H10A H 0.5826 -0.3423 0.9631 0.158 Uiso 1 1 calc R . .
H10B H 0.6379 -0.3059 0.9257 0.158 Uiso 1 1 calc R . .
H10C H 0.5774 -0.3400 0.8429 0.158 Uiso 1 1 calc R . .
O1 O 0.47598(8) -0.26492(14) 0.87105(18) 0.0954(6) Uani 1 1 d . . .
O2 O 0.57098(7) -0.20848(13) 0.90221(15) 0.0819(5) Uani 1 1 d . . .
O3 O 0.43262(9) 0.44714(13) 0.60704(15) 0.0800(5) Uani 1 1 d . . .
O4 O 0.52721(7) 0.39041(13) 0.63212(15) 0.0783(5) Uani 1 1 d . . .
S1 S 0.37326(3) 0.12716(4) 0.59519(5) 0.0594(2) Uani 1 1 d . . .
S2 S 0.41999(2) 0.05901(4) 0.85209(5) 0.0663(2) Uani 1 1 d . . .

loop_
_atom_site_aniso_label
_atom_site_aniso_U_11
_atom_site_aniso_U_22
_atom_site_aniso_U_33
_atom_site_aniso_U_23
_atom_site_aniso_U_13
_atom_site_aniso_U_12
B3 0.0488(13) 0.0334(12) 0.0547(14) -0.0008(10) 0.0112(11) -0.0031(10)
B4 0.0476(13) 0.0500(14) 0.0482(14) 0.0006(10) 0.0018(11) -0.0064(11)
B5 0.0506(13) 0.0398(12) 0.0579(15) 0.0111(10) 0.0133(12) 0.0049(10)
B6 0.0529(13) 0.0354(12) 0.0535(14) -0.0046(10) 0.0143(11) -0.0049(10)
B7 0.0674(16) 0.0532(15) 0.0461(14) -0.0005(11) 0.0204(12) -0.0009(12)
B8 0.0546(14) 0.0415(13) 0.0603(15) 0.0137(11) 0.0178(12) 0.0017(11)
B9 0.0473(13) 0.0429(13) 0.0673(16) 0.0032(11) 0.0117(12) -0.0091(11)
B10 0.0414(12) 0.0505(15) 0.0711(17) 0.0117(12) 0.0119(12) 0.0013(10)
B11 0.0597(15) 0.0430(13) 0.0661(16) 0.0035(11) 0.0260(13) 0.0068(11)
B12 0.0507(14) 0.0545(15) 0.0704(17) 0.0118(12) 0.0281(13) 0.0017(11)
C1 0.0431(10) 0.0391(11) 0.0440(11) 0.0016(8) 0.0124(9) -0.0060(8)
C2 0.0436(10) 0.0393(11) 0.0461(11) 0.0018(8) 0.0062(9) 0.0017(8)
C3 0.0552(13) 0.0528(13) 0.0575(13) 0.0047(10) 0.0210(11) -0.0066(10)
C4 0.0536(13) 0.0577(14) 0.0624(14) 0.0029(10) 0.0176(11) -0.0049(10)
C5 0.0575(14) 0.0671(16) 0.0517(13) 0.0069(11) 0.0162(11) -0.0143(12)
C6 0.0851(18) 0.096(2) 0.101(2) 0.0099(17) 0.0142(17) -0.0518(17)
C7 0.0485(12) 0.0599(14) 0.0512(13) 0.0016(10) 0.0064(10) 0.0002(10)
C8 0.0522(13) 0.0603(14) 0.0568(14) -0.0047(10) 0.0105(11) 0.0022(10)
C9 0.0529(13) 0.0675(16) 0.0587(14) -0.0010(11) 0.0117(11) 0.0100(12)
C10 0.083(2) 0.079(2) 0.150(3) -0.0126(19) 0.030(2) 0.0322(16)
O1 0.0704(12) 0.0685(12) 0.1452(18) 0.0125(12) 0.0278(12) 0.0059(10)
O2 0.0564(10) 0.0732(12) 0.1096(14) -0.0156(9) 0.0137(10) 0.0154(8)
O3 0.0759(12) 0.0609(11) 0.1054(15) 0.0096(9) 0.0299(11) -0.0110(9)
O4 0.0586(10) 0.0804(12) 0.0931(13) 0.0049(9) 0.0178(9) -0.0260(9)
S1 0.0632(4) 0.0550(4) 0.0689(4) -0.0070(3) 0.0334(3) -0.0106(3)
S2 0.0466(3) 0.0562(4) 0.0804(5) -0.0047(3) -0.0062(3) 0.0022(2)

loop_
_atom_type_symbol
_atom_type_description
_atom_type_scat_dispersion_real
_atom_type_scat_dispersion_imag
_atom_type_scat_source
C C 0.0033 0.0016 'International Tables Vol C Tables 4.2.6.8 and 6.1.1.4'
H H 0.0000 0.0000 'International Tables Vol C Tables 4.2.6.8 and 6.1.1.4'
B B 0.0013 0.0007 'International Tables Vol C Tables 4.2.6.8 and 6.1.1.4'
O O 0.0106 0.0060 'International Tables Vol C Tables 4.2.6.8 and 6.1.1.4'
S S 0.1246 0.1234 'International Tables Vol C Tables 4.2.6.8 and 6.1.1.4'

loop_
_geom_angle_atom_site_label_1
_geom_angle_atom_site_label_2
_geom_angle_atom_site_label_3
_geom_angle
_geom_angle_site_symmetry_1
_geom_angle_site_symmetry_3
_geom_angle_publ_flag
C1 B3 C2 62.43(11) . . ?
C1 B3 B9 104.87(15) . . ?
C2 B3 B9 104.44(17) . . ?
C1 B3 B8 107.86(16) . . ?
C2 B3 B8 57.67(13) . . ?
B9 B3 B8 59.38(14) . . ?
C1 B3 B4 57.75(12) . . ?
C2 B3 B4 107.40(15) . . ?
B9 B3 B4 59.51(13) . . ?
B8 B3 B4 107.72(17) . . ?
C1 B3 H100 121.9 . . ?
C2 B3 H100 122.3 . . ?
B9 B3 H100 124.3 . . ?
B8 B3 H100 122.2 . . ?
B4 B3 H100 122.3 . . ?
C1 B4 B10 105.25(17) . . ?
C1 B4 B9 105.44(16) . . ?
B10 B4 B9 61.14(14) . . ?
C1 B4 B5 57.85(12) . . ?
B10 B4 B5 59.99(14) . . ?
B9 B4 B5 108.20(18) . . ?
C1 B4 B3 58.69(11) . . ?
B10 B4 B3 107.66(17) . . ?
B9 B4 B3 59.30(13) . . ?
B5 B4 B3 106.14(16) . . ?
C1 B4 H109 123.6 . . ?
B10 B4 H109 121.3 . . ?
B9 B4 H109 123.5 . . ?
B5 B4 H109 120.3 . . ?
B3 B4 H109 124.1 . . ?
C1 B5 B11 106.88(16) . . ?
C1 B5 B10 105.31(16) . . ?
B11 B5 B10 60.37(14) . . ?
C1 B5 B6 60.23(12) . . ?
B11 B5 B6 59.82(14) . . ?
B10 B5 B6 107.72(17) . . ?
C1 B5 B4 58.45(12) . . ?
B11 B5 B4 108.14(17) . . ?
B10 B5 B4 59.48(14) . . ?
B6 B5 B4 107.93(15) . . ?
C1 B5 H106 122.7 . . ?
B11 B5 H106 123.4 . . ?
B10 B5 H106 121.7 . . ?
B6 B5 H106 123.4 . . ?
B4 B5 H106 119.7 . . ?
C2 B6 C1 62.21(12) . . ?
C2 B6 B11 104.91(16) . . ?
C1 B6 B11 104.28(16) . . ?
C2 B6 B5 107.28(15) . . ?
C1 B6 B5 57.15(12) . . ?
B11 B6 B5 59.58(13) . . ?
C2 B6 B7 57.88(13) . . ?
C1 B6 B7 107.45(15) . . ?
B11 B6 B7 59.73(14) . . ?
B5 B6 B7 107.93(16) . . ?
C2 B6 H107 121.9 . . ?
C1 B6 H107 121.7 . . ?
B11 B6 H107 124.9 . . ?
B5 B6 H107 122.1 . . ?
B7 B6 H107 122.8 . . ?
C2 B7 B11 105.61(17) . . ?
C2 B7 B12 105.16(17) . . ?
B11 B7 B12 60.77(14) . . ?
C2 B7 B6 58.89(13) . . ?
B11 B7 B6 59.61(14) . . ?
B12 B7 B6 107.72(18) . . ?
C2 B7 B8 57.97(13) . . ?
B11 B7 B8 107.94(18) . . ?
B12 B7 B8 59.83(14) . . ?
B6 B7 B8 106.49(17) . . ?
C2 B7 H108 123.7 . . ?
B11 B7 H108 121.3 . . ?
B12 B7 H108 123.5 . . ?
B6 B7 H108 120.5 . . ?
B8 B7 H108 123.7 . . ?
C2 B8 B9 106.51(16) . . ?
C2 B8 B3 59.79(13) . . ?
B9 B8 B3 59.91(13) . . ?
C2 B8 B12 105.13(16) . . ?
B9 B8 B12 60.58(14) . . ?
B3 B8 B12 107.90(17) . . ?
C2 B8 B7 58.13(13) . . ?
B9 B8 B7 108.23(17) . . ?
B3 B8 B7 107.48(16) . . ?
B12 B8 B7 59.63(14) . . ?
C2 B8 H102 122.4 . . ?
B9 B8 H102 122.1 . . ?
B3 B8 H102 120.1 . . ?
B12 B8 H102 124.1 . . ?
B7 B8 H102 122.6 . . ?
B8 B9 B3 60.70(13) . . ?
B8 B9 B4 110.13(16) . . ?
B3 B9 B4 61.19(13) . . ?
B8 B9 B12 60.44(14) . . ?
B3 B9 B12 108.40(17) . . ?
B4 B9 B12 108.01(17) . . ?
B8 B9 B10 108.11(17) . . ?
B3 B9 B10 107.78(16) . . ?
B4 B9 B10 59.41(14) . . ?
B12 B9 B10 59.30(14) . . ?
B8 B9 H101 121.5 . . ?
B3 B9 H101 122.0 . . ?
B4 B9 H101 120.4 . . ?
B12 B9 H101 121.7 . . ?
B10 B9 H101 121.5 . . ?
B4 B10 B12 108.56(17) . . ?
B4 B10 B5 60.53(14) . . ?
B12 B10 B5 108.43(17) . . ?
B4 B10 B11 108.28(17) . . ?
B12 B10 B11 60.69(14) . . ?
B5 B10 B11 59.49(14) . . ?
B4 B10 B9 59.45(14) . . ?
B12 B10 B9 59.94(14) . . ?
B5 B10 B9 107.29(17) . . ?
B11 B10 B9 107.62(16) . . ?
B4 B10 H104 119.6 . . ?
B12 B10 H104 122.7 . . ?
B5 B10 H104 121.0 . . ?
B11 B10 H104 122.9 . . ?
B9 B10 H104 122.2 . . ?
B5 B11 B6 60.60(14) . . ?
B5 B11 B7 109.50(18) . . ?
B6 B11 B7 60.67(14) . . ?
B5 B11 B10 60.14(14) . . ?
B6 B11 B10 108.15(18) . . ?
B7 B11 B10 108.05(17) . . ?
B5 B11 B12 107.93(17) . . ?
B6 B11 B12 107.79(16) . . ?
B7 B11 B12 59.79(14) . . ?
B10 B11 B12 59.41(14) . . ?
B5 B11 H105 121.3 . . ?
B6 B11 H105 122.6 . . ?
B7 B11 H105 121.5 . . ?
B10 B11 H105 120.9 . . ?
B12 B11 H105 121.4 . . ?
B10 B12 B7 108.16(17) . . ?
B10 B12 B8 108.09(18) . . ?
B7 B12 B8 60.53(14) . . ?
B10 B12 B9 60.75(14) . . ?
B7 B12 B9 107.66(17) . . ?
B8 B12 B9 58.97(14) . . ?
B10 B12 B11 59.89(14) . . ?
B7 B12 B11 59.44(14) . . ?
B8 B12 B11 107.45(17) . . ?
B9 B12 B11 107.63(17) . . ?
B10 B12 H103 121.4 . . ?
B7 B12 H103 122.1 . . ?
B8 B12 H103 121.3 . . ?
B9 B12 H103 121.2 . . ?
B11 B12 H103 123.2 . . ?
B5 C1 B4 63.70(13) . . ?
B5 C1 B3 114.73(15) . . ?
B4 C1 B3 63.56(12) . . ?
B5 C1 B6 62.62(13) . . ?
B4 C1 B6 114.03(16) . . ?
B3 C1 B6 110.14(15) . . ?
B5 C1 S1 126.64(14) . . ?
B4 C1 S1 119.72(14) . . ?
B3 C1 S1 111.62(13) . . ?
B6 C1 S1 122.09(13) . . ?
B5 C1 C2 108.36(15) . . ?
B4 C1 C2 109.43(14) . . ?
B3 C1 C2 59.23(11) . . ?
B6 C1 C2 58.12(11) . . ?
S1 C1 C2 117.31(12) . . ?
B8 C2 B7 63.91(14) . . ?
B8 C2 B6 114.71(16) . . ?
B7 C2 B6 63.23(13) . . ?
B8 C2 B3 62.54(13) . . ?
B7 C2 B3 114.33(16) . . ?
B6 C2 B3 110.71(14) . . ?
B8 C2 S2 127.28(14) . . ?
B7 C2 S2 119.56(14) . . ?
B6 C2 S2 110.87(13) . . ?
B3 C2 S2 122.16(14) . . ?
B8 C2 C1 108.46(14) . . ?
B7 C2 C1 109.63(15) . . ?
B6 C2 C1 59.67(11) . . ?
B3 C2 C1 58.33(11) . . ?
S2 C2 C1 116.69(13) . . ?
C4 C3 S1 121.22(19) . . ?
C4 C3 H7 119.4 . . ?
S1 C3 H7 119.4 . . ?
C3 C4 C5 121.5(2) . . ?
C3 C4 H4 119.3 . . ?
C5 C4 H4 119.3 . . ?
O3 C5 O4 124.7(2) . . ?
O3 C5 C4 124.3(2) . . ?
O4 C5 C4 111.0(2) . . ?
O4 C6 H6A 109.5 . . ?
O4 C6 H6B 109.5 . . ?
H6A C6 H6B 109.5 . . ?
O4 C6 H6C 109.5 . . ?
H6A C6 H6C 109.5 . . ?
H6B C6 H6C 109.5 . . ?
C8 C7 S2 120.94(18) . . ?
C8 C7 H7A 119.5 . . ?
S2 C7 H7A 119.5 . . ?
C7 C8 C9 123.1(2) . . ?
C7 C8 H8 118.4 . . ?
C9 C8 H8 118.4 . . ?
O1 C9 O2 124.2(2) . . ?
O1 C9 C8 124.9(2) . . ?
O2 C9 C8 110.9(2) . . ?
O2 C10 H10A 109.5 . . ?
O2 C10 H10B 109.5 . . ?
H10A C10 H10B 109.5 . . ?
O2 C10 H10C 109.5 . . ?
H10A C10 H10C 109.5 . . ?
H10B C10 H10C 109.5 . . ?
C9 O2 C10 116.9(2) . . ?
C5 O4 C6 117.3(2) . . ?
C3 S1 C1 104.28(10) . . ?
C7 S2 C2 105.72(10) . . ?

loop_
_geom_bond_atom_site_label_1
_geom_bond_atom_site_label_2
_geom_bond_distance
_geom_bond_site_symmetry_2
_geom_bond_publ_flag
B3 C1 1.706(3) . ?
B3 C2 1.722(3) . ?
B3 B9 1.755(3) . ?
B3 B8 1.769(3) . ?
B3 B4 1.788(3) . ?
B3 H100 0.9601 . ?
B4 C1 1.689(3) . ?
B4 B10 1.758(4) . ?
B4 B9 1.758(3) . ?
B4 B5 1.777(3) . ?
B4 H109 0.9599 . ?
B5 C1 1.678(3) . ?
B5 B11 1.755(4) . ?
B5 B10 1.767(3) . ?
B5 B6 1.773(3) . ?
B5 H106 0.9600 . ?
B6 C2 1.705(3) . ?
B6 C1 1.734(3) . ?
B6 B11 1.760(3) . ?
B6 B7 1.778(3) . ?
B6 H107 0.9599 . ?
B7 C2 1.687(3) . ?
B7 B11 1.762(4) . ?
B7 B12 1.768(4) . ?
B7 B8 1.784(3) . ?
B7 H108 0.9600 . ?
B8 C2 1.684(3) . ?
B8 B9 1.745(3) . ?
B8 B12 1.772(3) . ?
B8 H102 0.9599 . ?
B9 B12 1.774(4) . ?
B9 B10 1.788(3) . ?
B9 H101 0.9600 . ?
B10 B12 1.762(4) . ?
B10 B11 1.771(4) . ?
B10 H104 0.9599 . ?
B11 B12 1.785(3) . ?
B11 H105 0.9600 . ?
B12 H103 0.9600 . ?
C1 S1 1.766(2) . ?
C1 C2 1.777(3) . ?
C2 S2 1.7642(19) . ?
C3 C4 1.307(3) . ?
C3 S1 1.737(2) . ?
C3 H7 0.9300 . ?
C4 C5 1.464(3) . ?
C4 H4 0.9300 . ?
C5 O3 1.194(3) . ?
C5 O4 1.320(3) . ?
C6 O4 1.445(3) . ?
C6 H6A 0.9600 . ?
C6 H6B 0.9600 . ?
C6 H6C 0.9600 . ?
C7 C8 1.315(3) . ?
C7 S2 1.723(2) . ?
C7 H7A 0.9300 . ?
C8 C9 1.457(3) . ?
C8 H8 0.9300 . ?
C9 O1 1.194(3) . ?
C9 O2 1.324(3) . ?
C10 O2 1.440(3) . ?
C10 H10A 0.9600 . ?
C10 H10B 0.9600 . ?
C10 H10C 0.9600 . ?
